data_1508624
loop_
_publ_author_name
'Nair, Divya K.'
'Mobin, Shaikh M.'
'Namboothiri, Irishi N. N.'

_publ_section_title
;
 Synthesis of imidazopyridines from the Morita-Baylis-Hillman acetates of
 nitroalkenes and convenient access to Alpidem and Zolpidem.
;
_journal_issue 17
_journal_name_full 'Organic letters'
_journal_page_first 4580
_journal_page_last 4583
_journal_paper_doi 10.1021/ol3020418
_journal_volume 14
_journal_year 2012
_chemical_formula_sum 'C17 H16 N2 O2'
_chemical_formula_weight 280.32
_chemical_name_systematic
;
 ?
;
_space_group_IT_number 61
_symmetry_cell_setting orthorhombic
_symmetry_space_group_name_Hall '-P 2ac 2ab'
_symmetry_space_group_name_H-M 'P b c a'
_atom_sites_solution_hydrogens geom
_atom_sites_solution_primary direct
_atom_sites_solution_secondary difmap
_audit_creation_method SHELXL-97
_cell_angle_alpha 90.00
_cell_angle_beta 90.00
_cell_angle_gamma 90.00
_cell_formula_units_Z 8
_cell_length_a 15.5606(7)
_cell_length_b 9.0491(3)
_cell_length_c 20.4783(7)
_cell_measurement_reflns_used 3670
_cell_measurement_temperature 293(2)
_cell_measurement_theta_max 32.2873
_cell_measurement_theta_min 2.9981
_cell_volume 2883.54(19)
_computing_cell_refinement 'CrysAlis RED, Oxford Diffraction Ltd.,'
_computing_data_collection 'CrysAlis CCD, Oxford Diffraction Ltd.,'
_computing_data_reduction 'CrysAlis RED, Oxford Diffraction Ltd.,'
_computing_molecular_graphics Ortep3
_computing_publication_material Shelx97
_computing_structure_refinement 'SHELXL-97 (Sheldrick, 1997)'
_computing_structure_solution 'SHELXS-97 (Sheldrick, 1997)'
_diffrn_ambient_temperature 293(2)
_diffrn_detector_area_resol_mean 15.9948
_diffrn_measured_fraction_theta_full 0.998
_diffrn_measured_fraction_theta_max 0.998
_diffrn_measurement_device_type 'OXFORD DIFFRACTION SUPER NOVA'
_diffrn_measurement_method \w/q-scan
_diffrn_radiation_monochromator graphite
_diffrn_radiation_source 'Micro-Focus (Mo) X-ray Source'
_diffrn_radiation_type MoK\a
_diffrn_radiation_wavelength 0.71073
_diffrn_reflns_av_R_equivalents 0.0373
_diffrn_reflns_av_sigmaI/netI 0.0301
_diffrn_reflns_limit_h_max 10
_diffrn_reflns_limit_h_min -18
_diffrn_reflns_limit_k_max 10
_diffrn_reflns_limit_k_min -10
_diffrn_reflns_limit_l_max 24
_diffrn_reflns_limit_l_min -21
_diffrn_reflns_number 13214
_diffrn_reflns_theta_full 24.99
_diffrn_reflns_theta_max 24.99
_diffrn_reflns_theta_min 3.28
_exptl_absorpt_coefficient_mu 0.086
_exptl_absorpt_correction_T_max 0.9957
_exptl_absorpt_correction_T_min 0.9889
_exptl_absorpt_correction_type multi-scan
_exptl_absorpt_process_details
;
CrysAlis RED, Oxford Diffraction Ltd.,
Version 1.171.31.7 (release 18-10-2006 CrysAlis171 .NET)
(compiled Oct 18 2006,16:28:17)
Empirical absorption correction using spherical harmonics,
 implemented in SCALE3 ABSPACK scaling algorithm.
;
_exptl_crystal_colour COLORLESS
_exptl_crystal_density_diffrn 1.291
_exptl_crystal_density_method 'not measured'
_exptl_crystal_description BLOCK
_exptl_crystal_F_000 1184
_exptl_crystal_size_max 0.13
_exptl_crystal_size_mid 0.09
_exptl_crystal_size_min 0.05
_refine_diff_density_max 0.127
_refine_diff_density_min -0.178
_refine_diff_density_rms 0.036
_refine_ls_extinction_method none
_refine_ls_goodness_of_fit_ref 1.096
_refine_ls_hydrogen_treatment RIDING
_refine_ls_matrix_type full
_refine_ls_number_parameters 191
_refine_ls_number_reflns 2550
_refine_ls_number_restraints 0
_refine_ls_restrained_S_all 1.096
_refine_ls_R_factor_all 0.0689
_refine_ls_R_factor_gt 0.0514
_refine_ls_shift/su_max 0.000
_refine_ls_shift/su_mean 0.000
_refine_ls_structure_factor_coef Fsqd
_refine_ls_weighting_details 'calc w=1/[\s^2^(Fo^2^)+(0.0628P)^2^+0.8830P] where P=(Fo^2^+2Fc^2^)/3'
_refine_ls_weighting_scheme calc
_refine_ls_wR_factor_gt 0.1389
_refine_ls_wR_factor_ref 0.1540
_reflns_number_gt 1885
_reflns_number_total 2550
_reflns_threshold_expression >2sigma(I)
_cod_data_source_file ol3020418_si_003.cif
_cod_data_source_block inn001
_cod_depositor_comments
;
The following automatic conversions were performed:

'_symmetry_cell_setting' value 'Orthorhombic' changed to
'orthorhombic' according to
/home/saulius/struct/CIF-dictionaries/cif_core.dic dictionary named
'cif_core.dic' version 2.4.2 from 2011-04-26.

Automatic conversion script
Id: cif_fix_values 1891 2012-01-12 08:04:46Z andrius 
;
_cod_database_code 1508624

loop_
_symmetry_equiv_pos_as_xyz
'x, y, z'
'-x+1/2, -y, z+1/2'
'x+1/2, -y+1/2, -z'
'-x, y+1/2, -z+1/2'
'-x, -y, -z'
'x-1/2, y, -z-1/2'
'-x-1/2, y-1/2, z'
'x, -y-1/2, z-1/2'

loop_
_atom_site_label
_atom_site_type_symbol
_atom_site_fract_x
_atom_site_fract_y
_atom_site_fract_z
_atom_site_U_iso_or_equiv
_atom_site_adp_type
_atom_site_occupancy
_atom_site_symmetry_multiplicity
_atom_site_calc_flag
_atom_site_refinement_flags
O1 O 0.08097(12) 0.3626(2) 0.31225(9) 0.0741(6) Uani 1 1 d .
O2 O -0.03415(11) 0.27620(18) 0.36534(7) 0.0603(5) Uani 1 1 d .
N1 N 0.12011(13) 0.14452(19) 0.19286(9) 0.0511(5) Uani 1 1 d .
N2 N 0.08737(12) 0.2544(2) 0.09779(9) 0.0514(5) Uani 1 1 d .
C1 C 0.03718(15) 0.1974(2) 0.19903(11) 0.0495(6) Uani 1 1 d .
C2 C -0.01175(17) 0.1834(3) 0.26119(10) 0.0574(6) Uani 1 1 d .
H2A H -0.0075 0.0821 0.2764 0.069 Uiso 1 1 calc R
H2B H -0.0719 0.2037 0.2525 0.069 Uiso 1 1 calc R
C3 C 0.01852(16) 0.2845(2) 0.31451(11) 0.0511(6) Uani 1 1 d .
C4 C -0.01428(18) 0.3674(3) 0.42151(11) 0.0622(7) Uani 1 1 d .
H4A H -0.0050 0.4690 0.4081 0.075 Uiso 1 1 calc R
H4B H 0.0373 0.3319 0.4430 0.075 Uiso 1 1 calc R
C5 C -0.0891(2) 0.3576(3) 0.46649(12) 0.0724(8) Uani 1 1 d .
H5A H -0.1397 0.3925 0.4446 0.109 Uiso 1 1 calc R
H5B H -0.0785 0.4174 0.5044 0.109 Uiso 1 1 calc R
H5C H -0.0973 0.2567 0.4796 0.109 Uiso 1 1 calc R
C6 C 0.14772(15) 0.1819(2) 0.13007(11) 0.0519(6) Uani 1 1 d .
C7 C 0.01863(14) 0.2626(2) 0.14001(10) 0.0459(5) Uani 1 1 d .
C8 C -0.06192(15) 0.3339(2) 0.11944(10) 0.0481(5) Uani 1 1 d .
C9 C -0.05915(18) 0.4586(3) 0.07946(11) 0.0591(6) Uani 1 1 d .
H9 H -0.0063 0.4985 0.0676 0.071 Uiso 1 1 calc R
C10 C -0.1338(2) 0.5232(3) 0.05739(15) 0.0779(9) Uani 1 1 d .
H10 H -0.1310 0.6054 0.0302 0.093 Uiso 1 1 calc R
C11 C -0.2126(2) 0.4668(3) 0.07533(15) 0.0820(9) Uani 1 1 d .
H11 H -0.2629 0.5120 0.0610 0.098 Uiso 1 1 calc R
C12 C -0.21669(18) 0.3434(3) 0.11450(14) 0.0727(8) Uani 1 1 d .
H12 H -0.2698 0.3054 0.1269 0.087 Uiso 1 1 calc R
C13 C -0.14208(15) 0.2762(3) 0.13537(12) 0.0582(6) Uani 1 1 d .
H13 H -0.1454 0.1908 0.1605 0.070 Uiso 1 1 calc R
C14 C 0.23068(17) 0.1373(3) 0.11128(14) 0.0668(7) Uani 1 1 d .
H14 H 0.2515 0.1614 0.0701 0.080 Uiso 1 1 calc R
C15 C 0.28034(19) 0.0590(3) 0.15332(17) 0.0800(9) Uani 1 1 d .
H15 H 0.3348 0.0282 0.1405 0.096 Uiso 1 1 calc R
C16 C 0.2499(2) 0.0240(3) 0.21656(16) 0.0772(8) Uani 1 1 d .
H16 H 0.2845 -0.0294 0.2451 0.093 Uiso 1 1 calc R
C17 C 0.17133(18) 0.0673(3) 0.23559(13) 0.0667(7) Uani 1 1 d .
H17 H 0.1517 0.0453 0.2774 0.080 Uiso 1 1 calc R

loop_
_atom_site_aniso_label
_atom_site_aniso_U_11
_atom_site_aniso_U_22
_atom_site_aniso_U_33
_atom_site_aniso_U_23
_atom_site_aniso_U_13
_atom_site_aniso_U_12
O1 0.0672(13) 0.0811(12) 0.0741(12) -0.0136(9) 0.0095(10) -0.0235(10)
O2 0.0704(12) 0.0645(10) 0.0460(9) -0.0072(7) 0.0055(8) -0.0116(9)
N1 0.0518(12) 0.0478(10) 0.0537(11) -0.0003(8) -0.0035(9) -0.0012(9)
N2 0.0514(12) 0.0522(11) 0.0507(10) -0.0021(8) 0.0043(9) -0.0069(9)
C1 0.0475(14) 0.0530(13) 0.0481(12) -0.0020(10) -0.0001(10) -0.0040(10)
C2 0.0607(16) 0.0652(15) 0.0461(12) -0.0009(11) -0.0004(11) -0.0100(12)
C3 0.0530(14) 0.0500(13) 0.0501(13) 0.0041(10) -0.0010(11) 0.0018(11)
C4 0.0772(19) 0.0572(14) 0.0521(13) -0.0083(11) -0.0019(13) -0.0015(13)
C5 0.094(2) 0.0713(16) 0.0519(14) -0.0054(12) 0.0064(14) -0.0043(15)
C6 0.0510(14) 0.0477(12) 0.0569(13) -0.0062(10) 0.0023(11) -0.0055(11)
C7 0.0478(13) 0.0443(11) 0.0455(11) -0.0035(9) 0.0016(10) -0.0051(10)
C8 0.0517(14) 0.0465(12) 0.0460(12) -0.0087(9) -0.0039(10) -0.0007(10)
C9 0.0645(17) 0.0500(13) 0.0628(14) -0.0036(11) -0.0083(13) -0.0014(12)
C10 0.092(2) 0.0548(15) 0.0867(19) -0.0049(14) -0.0247(18) 0.0097(15)
C11 0.073(2) 0.0747(19) 0.098(2) -0.0247(17) -0.0289(18) 0.0217(17)
C12 0.0507(16) 0.086(2) 0.0818(18) -0.0229(16) -0.0017(14) 0.0024(14)
C13 0.0515(15) 0.0634(14) 0.0597(14) -0.0079(11) -0.0026(12) -0.0026(12)
C14 0.0527(16) 0.0660(16) 0.0818(17) -0.0131(14) 0.0088(14) -0.0046(13)
C15 0.0481(16) 0.0746(18) 0.117(2) -0.0242(17) -0.0040(17) 0.0088(14)
C16 0.0669(19) 0.0670(17) 0.098(2) -0.0032(15) -0.0174(17) 0.0104(14)
C17 0.0683(19) 0.0602(15) 0.0716(16) 0.0052(13) -0.0143(14) 0.0037(13)

loop_
_atom_type_symbol
_atom_type_description
_atom_type_scat_dispersion_real
_atom_type_scat_dispersion_imag
_atom_type_scat_source
C C 0.0033 0.0016 'International Tables Vol C Tables 4.2.6.8 and 6.1.1.4'
H H 0.0000 0.0000 'International Tables Vol C Tables 4.2.6.8 and 6.1.1.4'
N N 0.0061 0.0033 'International Tables Vol C Tables 4.2.6.8 and 6.1.1.4'
O O 0.0106 0.0060 'International Tables Vol C Tables 4.2.6.8 and 6.1.1.4'

loop_
_geom_angle_atom_site_label_1
_geom_angle_atom_site_label_2
_geom_angle_atom_site_label_3
_geom_angle
C3 O2 C4 117.31(19)
C17 N1 C1 131.2(2)
C17 N1 C6 122.1(2)
C1 N1 C6 106.71(18)
C6 N2 C7 105.32(19)
C7 C1 N1 105.3(2)
C7 C1 C2 132.9(2)
N1 C1 C2 121.8(2)
C1 C2 C3 114.2(2)
C1 C2 H2A 108.7
C3 C2 H2A 108.7
C1 C2 H2B 108.7
C3 C2 H2B 108.7
H2A C2 H2B 107.6
O1 C3 O2 124.2(2)
O1 C3 C2 125.7(2)
O2 C3 C2 110.0(2)
O2 C4 C5 106.9(2)
O2 C4 H4A 110.3
C5 C4 H4A 110.3
O2 C4 H4B 110.3
C5 C4 H4B 110.3
H4A C4 H4B 108.6
C4 C5 H5A 109.5
C4 C5 H5B 109.5
H5A C5 H5B 109.5
C4 C5 H5C 109.5
H5A C5 H5C 109.5
H5B C5 H5C 109.5
N2 C6 N1 111.2(2)
N2 C6 C14 131.1(2)
N1 C6 C14 117.7(2)
C1 C7 N2 111.4(2)
C1 C7 C8 128.2(2)
N2 C7 C8 120.36(19)
C13 C8 C9 118.0(2)
C13 C8 C7 122.2(2)
C9 C8 C7 119.8(2)
C10 C9 C8 120.7(3)
C10 C9 H9 119.7
C8 C9 H9 119.7
C9 C10 C11 120.4(3)
C9 C10 H10 119.8
C11 C10 H10 119.8
C12 C11 C10 119.8(3)
C12 C11 H11 120.1
C10 C11 H11 120.1
C11 C12 C13 120.0(3)
C11 C12 H12 120.0
C13 C12 H12 120.0
C12 C13 C8 121.1(3)
C12 C13 H13 119.4
C8 C13 H13 119.4
C15 C14 C6 119.9(3)
C15 C14 H14 120.0
C6 C14 H14 120.0
C14 C15 C16 120.5(3)
C14 C15 H15 119.8
C16 C15 H15 119.8
C17 C16 C15 120.4(3)
C17 C16 H16 119.8
C15 C16 H16 119.8
C16 C17 N1 119.5(3)
C16 C17 H17 120.3
N1 C17 H17 120.3

loop_
_geom_bond_atom_site_label_1
_geom_bond_atom_site_label_2
_geom_bond_distance
O1 C3 1.202(3)
O2 C3 1.327(3)
O2 C4 1.449(3)
N1 C17 1.374(3)
N1 C1 1.382(3)
N1 C6 1.397(3)
N2 C6 1.323(3)
N2 C7 1.377(3)
C1 C7 1.376(3)
C1 C2 1.489(3)
C2 C3 1.500(3)
C2 H2A 0.9700
C2 H2B 0.9700
C4 C5 1.487(4)
C4 H4A 0.9700
C4 H4B 0.9700
C5 H5A 0.9600
C5 H5B 0.9600
C5 H5C 0.9600
C6 C14 1.406(3)
C7 C8 1.471(3)
C8 C13 1.391(3)
C8 C9 1.395(3)
C9 C10 1.377(4)
C9 H9 0.9300
C10 C11 1.378(4)
C10 H10 0.9300
C11 C12 1.376(4)
C11 H11 0.9300
C12 C13 1.378(4)
C12 H12 0.9300
C13 H13 0.9300
C14 C15 1.356(4)
C14 H14 0.9300
C15 C16 1.415(4)
C15 H15 0.9300
C16 C17 1.342(4)
C16 H16 0.9300
C17 H17 0.9300

loop_
_geom_torsion_atom_site_label_1
_geom_torsion_atom_site_label_2
_geom_torsion_atom_site_label_3
_geom_torsion_atom_site_label_4
_geom_torsion
C17 N1 C1 C7 -178.5(2)
C6 N1 C1 C7 0.4(2)
C17 N1 C1 C2 3.8(4)
C6 N1 C1 C2 -177.22(19)
C7 C1 C2 C3 -104.3(3)
N1 C1 C2 C3 72.6(3)
C4 O2 C3 O1 -0.2(3)
C4 O2 C3 C2 -180.0(2)
C1 C2 C3 O1 -6.5(4)
C1 C2 C3 O2 173.3(2)
C3 O2 C4 C5 170.9(2)
C7 N2 C6 N1 -0.9(2)
C7 N2 C6 C14 178.1(2)
C17 N1 C6 N2 179.33(19)
C1 N1 C6 N2 0.3(2)
C17 N1 C6 C14 0.2(3)
C1 N1 C6 C14 -178.9(2)
N1 C1 C7 N2 -1.0(2)
C2 C1 C7 N2 176.3(2)
N1 C1 C7 C8 178.6(2)
C2 C1 C7 C8 -4.1(4)
C6 N2 C7 C1 1.2(2)
C6 N2 C7 C8 -178.50(19)
C1 C7 C8 C13 -40.2(3)
N2 C7 C8 C13 139.4(2)
C1 C7 C8 C9 143.6(2)
N2 C7 C8 C9 -36.8(3)
C13 C8 C9 C10 0.9(3)
C7 C8 C9 C10 177.2(2)
C8 C9 C10 C11 1.0(4)
C9 C10 C11 C12 -1.3(4)
C10 C11 C12 C13 -0.3(4)
C11 C12 C13 C8 2.3(4)
C9 C8 C13 C12 -2.5(3)
C7 C8 C13 C12 -178.7(2)
N2 C6 C14 C15 -178.0(2)
N1 C6 C14 C15 0.9(3)
C6 C14 C15 C16 -1.1(4)
C14 C15 C16 C17 0.3(4)
C15 C16 C17 N1 0.8(4)
C1 N1 C17 C16 177.7(2)
C6 N1 C17 C16 -1.0(4)

loop_
_cod_related_entry_id
_cod_related_entry_database
_cod_related_entry_code
1 ChemSpider 8883216
